data_8103589
loop_
_publ_author_name
'Schaefer, G.'
'Fischer, K.F.'

_publ_section_title
;
 Die Struktur des Bariumnitrit-Monohydrate Ba (N O2)2 (H2 O)
;
_journal_name_full 'Zeitschrift fuer Kristallographie (149,1979-)'
_journal_page_first 75
_journal_page_last 79
_journal_volume 155
_journal_year 1981
_chemical_formula_sum 'Ba H2 N2 O5'
_chemical_name_systematic 'Ba (N O2)2 (H2 O)'
_space_group_IT_number 169
_symmetry_space_group_name_Hall 'P 61'
_symmetry_space_group_name_H-M 'P 61'
_cell_angle_alpha 90
_cell_angle_beta 90
_cell_angle_gamma 120
_cell_formula_units_Z 6
_cell_length_a 7.0833
_cell_length_b 7.0833
_cell_length_c 17.987
_cell_volume 781.557
_citation_journal_id_ASTM ZEKRDZ
_cod_data_source_file Schaefer_ZEKRDZ_1981_301.cif
_cod_data_source_block H2Ba1N2O5
_cod_depositor_comments
;
 Marking attached hydrogen atoms.

 Antanas Vaitkus,
 2018-09-25
;
_cod_original_cell_volume 781.5569
_cod_original_formula_sum 'H2 Ba1 N2 O5'
_cod_database_code 8103589

loop_
_symmetry_equiv_pos_as_xyz
x,y,z
x-y,x,z+1/6
-y,x-y,z+1/3
-x,-y,z+1/2
-x+y,-x,z+2/3
y,-x+y,z+5/6

loop_
_atom_site_label
_atom_site_type_symbol
_atom_site_fract_x
_atom_site_fract_y
_atom_site_fract_z
_atom_site_occupancy
_atom_site_attached_hydrogens
_atom_site_U_iso_or_equiv
Ba1 Ba+2 0.42853 0.8497 0.25 1 0 0.0
N1 N+3 0.4475 0.561 0.091 1 0 0.0
O3 O-2 0.1052 -0.1405 0.1386 1 0 0.0
O4 O-2 0.4352 0.1009 0.1262 1 0 0.0
O5 O-2 0.8439 0.0726 0.1667 1 2 0.0
N2 N+3 0.2408 0.0263 0.1045 1 0 0.0
O1 O-2 0.2939 0.5858 0.1173 1 0 0.0
O2 O-2 0.6016 0.6115 0.1355 1 0 0.0
